data_7040513
loop_
_publ_author_name
'Yan, Yang-Tian'
'Zhang, Wen-Yan'
'Wu, Yun-Long'
'Li, Jiang'
'Xi, Zheng-Ping'
'Wang, Yao-Yu'
'Hou, Lei'

_publ_section_title
;
 Four new 3D metal-organic frameworks constructed by the asymmetrical
 pentacarboxylate: gas sorption behaviour and magnetic properties.
;
_journal_issue 39
_journal_name_full 'Dalton transactions (Cambridge, England : 2003)'
_journal_page_first 15473
_journal_page_last 15480
_journal_paper_doi 10.1039/c6dt02846b
_journal_volume 45
_journal_year 2016
_chemical_formula_moiety 'C23 H11 Co2 O11, C2 H8 N'
_chemical_formula_sum 'C25 H19 Co2 N O11'
_chemical_formula_weight 627.27
_space_group_crystal_system monoclinic
_space_group_IT_number 14
_space_group_name_Hall '-P 2ybc'
_space_group_name_H-M_alt 'P 1 21/c 1'
_symmetry_space_group_name_Hall '-P 2ybc'
_symmetry_space_group_name_H-M 'P 1 21/c 1'
_atom_sites_solution_hydrogens mixed
_audit_block_doi 10.5517/ccdc.csd.cc1lj65h
_audit_creation_date 2016-08-23
_audit_creation_method
;
Olex2 1.2-beta
(compiled 2016.08.19 svn.r3327 for OlexSys, GUI svn.r5215)
;
_audit_update_record
;
2016-08-23 deposited with the CCDC.
2016-08-26 downloaded from the CCDC.
;
_cell_angle_alpha 90
_cell_angle_beta 98.048(6)
_cell_angle_gamma 90
_cell_formula_units_Z 4
_cell_length_a 10.230(3)
_cell_length_b 9.468(3)
_cell_length_c 28.006(9)
_cell_measurement_reflns_used 2575
_cell_measurement_temperature 296.15
_cell_measurement_theta_max 24.390
_cell_measurement_theta_min 2.945
_cell_volume 2685.9(14)
_computing_molecular_graphics 'Olex2 (Dolomanov et al., 2009)'
_computing_publication_material 'Olex2 (Dolomanov et al., 2009)'
_computing_structure_refinement 'ShelXL (Sheldrick, 2015)'
_diffrn_ambient_temperature 296.15
_diffrn_measured_fraction_theta_full 0.996
_diffrn_measured_fraction_theta_max 0.970
_diffrn_measurement_device_type 'Bruker P4'
_diffrn_radiation_type MoK\a
_diffrn_radiation_wavelength 0.71073
_diffrn_reflns_av_R_equivalents 0.0644
_diffrn_reflns_av_unetI/netI 0.0814
_diffrn_reflns_Laue_measured_fraction_full 0.996
_diffrn_reflns_Laue_measured_fraction_max 0.970
_diffrn_reflns_limit_h_max 12
_diffrn_reflns_limit_h_min -12
_diffrn_reflns_limit_k_max 11
_diffrn_reflns_limit_k_min -11
_diffrn_reflns_limit_l_max 34
_diffrn_reflns_limit_l_min -24
_diffrn_reflns_number 13919
_diffrn_reflns_point_group_measured_fraction_full 0.996
_diffrn_reflns_point_group_measured_fraction_max 0.970
_diffrn_reflns_theta_full 25.242
_diffrn_reflns_theta_max 25.677
_diffrn_reflns_theta_min 1.469
_exptl_absorpt_coefficient_mu 1.295
_exptl_absorpt_correction_T_max 0.7457
_exptl_absorpt_correction_T_min 0.6421
_exptl_absorpt_correction_type multi-scan
_exptl_absorpt_process_details
;
SADABS-2008/1 (Bruker,2008) was used for absorption correction.
wR2(int) was 0.0740 before and 0.0616 after correction.
The Ratio of minimum to maximum transmission is 0.8611.
The \l/2 correction factor is 0.0015.
;
_exptl_crystal_colour colourless
_exptl_crystal_colour_primary colourless
_exptl_crystal_density_diffrn 1.551
_exptl_crystal_description block
_exptl_crystal_F_000 1272
_exptl_crystal_size_max 0.15
_exptl_crystal_size_mid 0.13
_exptl_crystal_size_min 0.11
_refine_diff_density_max 1.775
_refine_diff_density_min -0.898
_refine_diff_density_rms 0.234
_refine_ls_extinction_method none
_refine_ls_goodness_of_fit_ref 1.067
_refine_ls_hydrogen_treatment constr
_refine_ls_matrix_type full
_refine_ls_number_parameters 355
_refine_ls_number_reflns 5101
_refine_ls_number_restraints 15
_refine_ls_restrained_S_all 1.068
_refine_ls_R_factor_all 0.1186
_refine_ls_R_factor_gt 0.0941
_refine_ls_shift/su_max 0.001
_refine_ls_shift/su_mean 0.000
_refine_ls_structure_factor_coef Fsqd
_refine_ls_weighting_details 'w=1/[\s^2^(Fo^2^)+(0.1926P)^2^+25.5291P] where P=(Fo^2^+2Fc^2^)/3'
_refine_ls_weighting_scheme calc
_refine_ls_wR_factor_gt 0.2758
_refine_ls_wR_factor_ref 0.3105
_reflns_Friedel_coverage 0.000
_reflns_number_gt 3992
_reflns_number_total 5101
_reflns_threshold_expression 'I > 2\s(I)'
_cod_data_source_file c6dt02846b2.cif
_cod_data_source_block 3_sq
_cod_depositor_comments
;Adding full bibliography for 7040511--7040514.cif.

 Adding full bibliography for 7040511--7040514.cif.
;
_cod_original_cell_volume 2685.8(16)
_cod_database_code 7040513
_shelx_space_group_comment
;
The symmetry employed for this shelxl refinement is uniquely defined
by the following loop, which should always be used as a source of
symmetry information in preference to the above space-group names.
They are only intended as comments.
;
_shelx_estimated_absorpt_t_max 0.871
_shelx_estimated_absorpt_t_min 0.829
_olex2_refinement_description
;
1. Twinned data refinement
 Scales: 0.908(2) 0.092(2)
2. Fixed Uiso
 At 1.2 times of:
  All C(H) groups, All N(H,H) groups
 At 1.5 times of:
  All C(H,H,H) groups, All O(H,H) groups
3. Uiso/Uaniso restraints and constraints
Uanis(C12) \\sim Ueq: with sigma of 0.02 and sigma for terminal atoms of 0.04
4. Rigid body (RIGU) restrains
 N1, C24, C25
 with sigma for 1-2 distances of 0.004 and sigma for 1-3 distances of 0.004
 O11
 with sigma for 1-2 distances of 0.004 and sigma for 1-3 distances of 0.004
5.a Riding coordinates:
 O11(H11A,H11B)
5.b Secondary CH2 refined with riding coordinates:
 N1(H1A,H1B)
5.c Aromatic/amide H refined with riding coordinates:
 C3(H3), C5(H5), C7(H7), C11(H11), C12(H12), C14(H14), C17(H17), C19(H19),
 C21(H21)
5.d Idealised Me refined as rotating group:
 C24(H24A,H24B,H24C), C25(H25A,H25B,H25C)
;
_shelx_shelxl_version_number 2014/7
_olex2_submission_special_instructions 'No special instructions were received'

loop_
_space_group_symop_operation_xyz
'x, y, z'
'-x, y+1/2, -z+1/2'
'-x, -y, -z'
'x, -y-1/2, z-1/2'

loop_
_atom_site_label
_atom_site_type_symbol
_atom_site_fract_x
_atom_site_fract_y
_atom_site_fract_z
_atom_site_U_iso_or_equiv
_atom_site_adp_type
_atom_site_occupancy
_atom_site_site_symmetry_order
_atom_site_calc_flag
_atom_site_refinement_flags_posn
_atom_site_refinement_flags_adp
Co1 Co 0.77973(12) 1.38336(14) 0.69352(4) 0.0176(4) Uani 1 1 d . .
Co2 Co 0.55644(12) 1.43970(15) 0.59720(4) 0.0186(4) Uani 1 1 d . .
O1 O 0.5327(8) 1.2463(8) 0.6264(3) 0.040(2) Uani 1 1 d . .
O11 O 0.5785(9) 1.6409(10) 0.5642(3) 0.043(2) Uani 1 1 d . U
H11A H 0.5015 1.6514 0.5694 0.065 Uiso 1 1 d R .
H11B H 0.5886 1.6337 0.5347 0.065 Uiso 1 1 d R .
O2 O 0.7099(7) 1.1869(8) 0.6778(3) 0.0284(17) Uani 1 1 d . .
O3 O 0.7825(7) 0.6527(8) 0.7059(3) 0.0275(16) Uani 1 1 d . .
O4 O 0.6326(7) 0.5183(7) 0.6660(2) 0.0221(15) Uani 1 1 d . .
O5 O 0.2877(8) 0.8780(10) 0.7350(3) 0.037(2) Uani 1 1 d . .
O6 O 0.0812(7) 0.8486(9) 0.7452(2) 0.0296(18) Uani 1 1 d . .
O7 O -0.4103(7) 0.6259(10) 0.4642(3) 0.0349(19) Uani 1 1 d . .
O8 O -0.3479(6) 0.5388(8) 0.3992(2) 0.0205(15) Uani 1 1 d . .
O9 O 0.1006(7) 0.6078(9) 0.3590(2) 0.0278(17) Uani 1 1 d . .
O10 O 0.2626(7) 0.6108(10) 0.4219(3) 0.0341(19) Uani 1 1 d . .
C1 C 0.6030(10) 1.1590(11) 0.6520(4) 0.022(2) Uani 1 1 d . .
C2 C 0.5518(9) 1.0101(10) 0.6533(4) 0.0191(19) Uani 1 1 d . .
C3 C 0.6357(10) 0.8988(11) 0.6678(4) 0.024(2) Uani 1 1 d . .
H3 H 0.7255 0.9144 0.6770 0.029 Uiso 1 1 calc R .
C4 C 0.5837(10) 0.7629(11) 0.6687(3) 0.021(2) Uani 1 1 d . .
C5 C 0.4491(10) 0.7417(11) 0.6579(3) 0.020(2) Uani 1 1 d . .
H5 H 0.4149 0.6513 0.6601 0.024 Uiso 1 1 calc R .
C6 C 0.3639(9) 0.8537(11) 0.6437(4) 0.020(2) Uani 1 1 d . .
C7 C 0.4157(10) 0.9846(12) 0.6403(4) 0.024(2) Uani 1 1 d . .
H7 H 0.3603 1.0591 0.6293 0.029 Uiso 1 1 calc R .
C8 C 0.6739(10) 0.6395(10) 0.6811(3) 0.020(2) Uani 1 1 d . .
C9 C 0.2190(9) 0.8246(11) 0.6314(4) 0.021(2) Uani 1 1 d . .
C10 C 0.1307(10) 0.8252(11) 0.6649(3) 0.021(2) Uani 1 1 d . .
C11 C -0.0018(10) 0.7915(14) 0.6487(3) 0.029(3) Uani 1 1 d . .
H11 H -0.0611 0.7926 0.6710 0.035 Uiso 1 1 calc R .
C12 C -0.0497(10) 0.7563(15) 0.6008(4) 0.033(3) Uani 1 1 d . U
H12 H -0.1380 0.7331 0.5916 0.039 Uiso 1 1 calc R .
C13 C 0.0392(9) 0.7572(11) 0.5674(3) 0.021(2) Uani 1 1 d . .
C14 C 0.1692(9) 0.7928(12) 0.5838(3) 0.023(2) Uani 1 1 d . .
H14 H 0.2278 0.7956 0.5612 0.027 Uiso 1 1 calc R .
C15 C 0.1712(10) 0.8528(11) 0.7180(3) 0.022(2) Uani 1 1 d . .
C16 C -0.0052(9) 0.7130(12) 0.5166(4) 0.025(2) Uani 1 1 d . .
C17 C -0.1377(10) 0.6819(12) 0.5005(4) 0.025(2) Uani 1 1 d . .
H17 H -0.2000 0.6965 0.5212 0.031 Uiso 1 1 calc R .
C18 C -0.1779(10) 0.6308(11) 0.4553(3) 0.021(2) Uani 1 1 d . .
C19 C -0.0875(9) 0.6087(11) 0.4232(3) 0.019(2) Uani 1 1 d . .
H19 H -0.1157 0.5726 0.3926 0.023 Uiso 1 1 calc R .
C20 C 0.0444(10) 0.6405(12) 0.4370(3) 0.022(2) Uani 1 1 d . .
C21 C 0.0849(9) 0.6890(11) 0.4844(4) 0.022(2) Uani 1 1 d . .
H21 H 0.1741 0.7055 0.4944 0.027 Uiso 1 1 calc R .
C22 C 0.1466(10) 0.6159(11) 0.4042(4) 0.024(2) Uani 1 1 d . .
C23 C -0.3209(10) 0.5951(11) 0.4379(4) 0.024(2) Uani 1 1 d . .
N1 N 0.8425(14) 0.8419(14) 0.7891(4) 0.053(3) Uani 1 1 d . U
H1A H 0.8585 0.8078 0.7609 0.064 Uiso 1 1 calc R .
H1B H 0.9151 0.8307 0.8103 0.064 Uiso 1 1 calc R .
C24 C 0.812(2) 0.989(2) 0.7841(7) 0.076(5) Uani 1 1 d . U
H24A H 0.7813 1.0228 0.8130 0.114 Uiso 1 1 calc GR .
H24B H 0.7444 1.0030 0.7571 0.114 Uiso 1 1 calc GR .
H24C H 0.8898 1.0404 0.7790 0.114 Uiso 1 1 calc GR .
C25 C 0.737(3) 0.764(3) 0.8049(8) 0.106(8) Uani 1 1 d . U
H25A H 0.6560 0.7841 0.7840 0.159 Uiso 1 1 calc GR .
H25B H 0.7273 0.7916 0.8373 0.159 Uiso 1 1 calc GR .
H25C H 0.7552 0.6650 0.8041 0.159 Uiso 1 1 calc GR .

loop_
_atom_site_aniso_label
_atom_site_aniso_U_11
_atom_site_aniso_U_22
_atom_site_aniso_U_33
_atom_site_aniso_U_23
_atom_site_aniso_U_13
_atom_site_aniso_U_12
Co1 0.0152(7) 0.0257(7) 0.0117(6) 0.0036(5) 0.0011(5) -0.0025(5)
Co2 0.0112(6) 0.0298(8) 0.0147(6) 0.0018(5) 0.0012(5) -0.0014(5)
O1 0.022(4) 0.026(4) 0.068(6) 0.016(4) -0.009(4) -0.008(3)
O11 0.045(5) 0.062(6) 0.025(4) 0.017(4) 0.012(4) -0.002(4)
O2 0.021(4) 0.025(4) 0.037(4) 0.003(3) -0.004(3) -0.008(3)
O3 0.019(4) 0.033(4) 0.031(4) 0.000(3) 0.002(3) 0.001(3)
O4 0.022(4) 0.021(4) 0.023(4) -0.001(3) 0.002(3) -0.002(3)
O5 0.027(4) 0.067(6) 0.021(4) -0.015(4) 0.010(3) -0.012(4)
O6 0.022(4) 0.055(5) 0.013(3) -0.009(3) 0.002(3) -0.003(3)
O7 0.017(4) 0.060(6) 0.030(4) -0.004(4) 0.008(3) -0.003(4)
O8 0.013(3) 0.036(4) 0.014(3) -0.003(3) 0.004(2) 0.008(3)
O9 0.025(4) 0.048(5) 0.011(3) -0.007(3) 0.005(3) -0.010(3)
O10 0.015(4) 0.062(6) 0.028(4) 0.001(4) 0.012(3) 0.010(4)
C1 0.022(5) 0.020(5) 0.024(5) -0.002(4) 0.005(4) -0.001(4)
C2 0.014(4) 0.019(5) 0.023(5) -0.001(4) -0.004(4) -0.003(4)
C3 0.011(4) 0.029(6) 0.032(6) 0.000(4) 0.000(4) -0.008(4)
C4 0.022(5) 0.020(5) 0.019(5) 0.001(4) 0.001(4) 0.000(4)
C5 0.020(5) 0.025(5) 0.016(5) 0.001(4) 0.000(4) -0.005(4)
C6 0.016(5) 0.024(5) 0.021(5) -0.009(4) 0.005(4) 0.001(4)
C7 0.015(5) 0.034(6) 0.025(5) -0.004(4) 0.006(4) 0.008(4)
C8 0.019(5) 0.024(5) 0.017(5) 0.000(4) 0.005(4) 0.006(4)
C9 0.015(5) 0.031(5) 0.017(5) -0.011(4) 0.002(4) -0.003(4)
C10 0.022(5) 0.028(5) 0.012(5) -0.006(4) 0.001(4) -0.005(4)
C11 0.018(5) 0.063(8) 0.008(5) -0.009(5) 0.005(4) -0.005(5)
C12 0.013(5) 0.067(8) 0.019(5) -0.011(5) 0.006(4) -0.011(5)
C13 0.016(5) 0.033(6) 0.014(5) 0.001(4) 0.003(4) -0.005(4)
C14 0.014(5) 0.041(6) 0.015(5) -0.003(4) 0.008(4) -0.003(4)
C15 0.020(5) 0.032(6) 0.013(5) -0.008(4) 0.000(4) -0.005(4)
C16 0.012(4) 0.033(6) 0.029(6) -0.002(4) 0.001(4) 0.002(4)
C17 0.014(5) 0.043(6) 0.019(5) -0.006(4) 0.004(4) -0.007(4)
C18 0.018(5) 0.029(5) 0.016(5) -0.001(4) 0.001(4) -0.006(4)
C19 0.015(5) 0.026(5) 0.015(5) -0.002(4) -0.003(3) -0.003(4)
C20 0.021(5) 0.035(6) 0.012(4) 0.001(4) 0.005(4) -0.011(4)
C21 0.005(4) 0.036(6) 0.025(5) -0.006(4) 0.000(4) -0.004(4)
C22 0.029(6) 0.025(5) 0.018(5) -0.003(4) 0.007(4) -0.020(4)
C23 0.013(5) 0.030(6) 0.026(5) 0.007(4) -0.004(4) 0.000(4)
N1 0.069(8) 0.057(6) 0.039(6) -0.012(5) 0.023(6) -0.008(5)
C24 0.102(14) 0.068(8) 0.058(10) -0.014(6) 0.010(10) 0.009(7)
C25 0.127(15) 0.116(13) 0.086(15) -0.035(11) 0.058(13) -0.054(12)

loop_
_atom_type_symbol
_atom_type_description
_atom_type_scat_dispersion_real
_atom_type_scat_dispersion_imag
_atom_type_scat_source
C C 0.0033 0.0016 'International Tables Vol C Tables 4.2.6.8 and 6.1.1.4'
H H 0.0000 0.0000 'International Tables Vol C Tables 4.2.6.8 and 6.1.1.4'
Co Co 0.3494 0.9721 'International Tables Vol C Tables 4.2.6.8 and 6.1.1.4'
N N 0.0061 0.0033 'International Tables Vol C Tables 4.2.6.8 and 6.1.1.4'
O O 0.0106 0.0060 'International Tables Vol C Tables 4.2.6.8 and 6.1.1.4'

loop_
_geom_angle_atom_site_label_1
_geom_angle_atom_site_label_2
_geom_angle_atom_site_label_3
_geom_angle
_geom_angle_site_symmetry_1
_geom_angle_site_symmetry_3
O2 Co1 O4 105.9(3) . 1_565
O2 Co1 O5 91.7(4) . 2_656
O2 Co1 O6 102.3(3) . 2_656
O2 Co1 O9 96.3(3) . 3_676
O2 Co1 C15 97.3(3) . 2_656
O4 Co1 O5 92.8(3) 1_565 2_656
O4 Co1 O6 142.0(3) 1_565 2_656
O4 Co1 O9 100.8(3) 1_565 3_676
O4 Co1 C15 119.1(3) 1_565 2_656
O5 Co1 C15 30.1(3) 2_656 2_656
O6 Co1 O5 61.1(3) 2_656 2_656
O6 Co1 C15 31.0(3) 2_656 2_656
O9 Co1 O5 161.6(3) 3_676 2_656
O9 Co1 O6 100.9(3) 3_676 2_656
O9 Co1 C15 131.9(3) 3_676 2_656
O1 Co2 O11 178.1(4) . .
O1 Co2 O4 90.0(3) . 1_565
O1 Co2 O7 87.3(3) . 3_576
O1 Co2 O8 83.8(3) . 3_576
O1 Co2 O10 93.3(4) . 3_676
O1 Co2 C23 82.9(3) . 3_576
O11 Co2 O7 90.9(3) . 3_576
O11 Co2 O8 95.8(3) . 3_576
O11 Co2 C23 95.8(3) . 3_576
O4 Co2 O11 91.9(3) 1_565 .
O4 Co2 O7 159.2(3) 1_565 3_576
O4 Co2 O8 99.5(3) 1_565 3_576
O4 Co2 C23 128.3(3) 1_565 3_576
O7 Co2 C23 31.0(3) 3_576 3_576
O8 Co2 O7 59.7(3) 3_576 3_576
O8 Co2 C23 28.9(3) 3_576 3_576
O10 Co2 O11 86.7(4) 3_676 .
O10 Co2 O4 95.1(3) 3_676 1_565
O10 Co2 O7 105.6(3) 3_676 3_576
O10 Co2 O8 165.1(3) 3_676 3_576
O10 Co2 C23 136.3(4) 3_676 3_576
C1 O1 Co2 137.1(7) . .
Co2 O11 H11A 82.6 . .
Co2 O11 H11B 112.5 . .
H11A O11 H11B 115.4 . .
C1 O2 Co1 125.1(7) . .
Co1 O4 Co2 106.4(3) 1_545 1_545
C8 O4 Co1 104.2(6) . 1_545
C8 O4 Co2 133.2(6) . 1_545
C15 O5 Co1 87.0(6) . 2_646
C15 O6 Co1 91.2(6) . 2_646
C23 O7 Co2 87.1(6) . 3_576
C23 O8 Co2 91.2(6) . 3_576
C22 O9 Co1 122.1(6) . 3_676
C22 O10 Co2 139.7(7) . 3_676
O1 C1 C2 117.2(9) . .
O2 C1 O1 125.2(10) . .
O2 C1 C2 117.5(9) . .
C3 C2 C1 121.1(9) . .
C3 C2 C7 119.7(9) . .
C7 C2 C1 119.2(9) . .
C2 C3 H3 120.5 . .
C2 C3 C4 119.0(9) . .
C4 C3 H3 120.5 . .
C3 C4 C8 119.9(9) . .
C5 C4 C3 120.1(9) . .
C5 C4 C8 120.0(9) . .
C4 C5 H5 119.5 . .
C4 C5 C6 121.0(9) . .
C6 C5 H5 119.5 . .
C5 C6 C9 118.9(9) . .
C7 C6 C5 118.7(9) . .
C7 C6 C9 122.3(9) . .
C2 C7 H7 119.3 . .
C6 C7 C2 121.3(10) . .
C6 C7 H7 119.3 . .
O3 C8 O4 120.7(9) . .
O3 C8 C4 121.9(9) . .
O4 C8 C4 117.3(9) . .
C10 C9 C6 124.0(9) . .
C10 C9 C14 117.6(9) . .
C14 C9 C6 118.4(8) . .
C9 C10 C11 118.0(9) . .
C9 C10 C15 123.5(9) . .
C11 C10 C15 118.5(9) . .
C10 C11 H11 118.1 . .
C12 C11 C10 123.8(9) . .
C12 C11 H11 118.1 . .
C11 C12 H12 121.1 . .
C13 C12 C11 117.8(9) . .
C13 C12 H12 121.1 . .
C12 C13 C16 119.9(9) . .
C14 C13 C12 117.7(9) . .
C14 C13 C16 122.3(9) . .
C9 C14 H14 117.5 . .
C13 C14 C9 125.1(9) . .
C13 C14 H14 117.5 . .
O5 C15 Co1 62.9(5) . 2_646
O5 C15 O6 120.6(9) . .
O5 C15 C10 121.8(9) . .
O6 C15 Co1 57.8(5) . 2_646
O6 C15 C10 117.5(8) . .
C10 C15 Co1 174.6(7) . 2_646
C17 C16 C13 121.2(9) . .
C21 C16 C13 121.4(9) . .
C21 C16 C17 117.1(9) . .
C16 C17 H17 119.1 . .
C18 C17 C16 121.7(9) . .
C18 C17 H17 119.1 . .
C17 C18 C19 120.7(9) . .
C17 C18 C23 121.9(9) . .
C19 C18 C23 117.4(9) . .
C18 C19 H19 120.1 . .
C20 C19 C18 119.8(9) . .
C20 C19 H19 120.1 . .
C19 C20 C21 118.7(9) . .
C19 C20 C22 121.9(9) . .
C21 C20 C22 119.2(9) . .
C16 C21 C20 121.8(9) . .
C16 C21 H21 119.1 . .
C20 C21 H21 119.1 . .
O9 C22 C20 114.9(9) . .
O10 C22 O9 126.7(10) . .
O10 C22 C20 118.4(9) . .
O7 C23 Co2 62.0(5) . 3_576
O7 C23 C18 119.9(9) . .
O8 C23 Co2 59.9(5) . 3_576
O8 C23 O7 121.5(9) . .
O8 C23 C18 118.5(9) . .
C18 C23 Co2 173.3(7) . 3_576
H1A N1 H1B 108.0 . .
C24 N1 H1A 109.3 . .
C24 N1 H1B 109.3 . .
C25 N1 H1A 109.3 . .
C25 N1 H1B 109.3 . .
C25 N1 C24 111.5(18) . .
N1 C24 H24A 109.5 . .
N1 C24 H24B 109.5 . .
N1 C24 H24C 109.5 . .
H24A C24 H24B 109.5 . .
H24A C24 H24C 109.5 . .
H24B C24 H24C 109.5 . .
N1 C25 H25A 109.5 . .
N1 C25 H25B 109.5 . .
N1 C25 H25C 109.5 . .
H25A C25 H25B 109.5 . .
H25A C25 H25C 109.5 . .
H25B C25 H25C 109.5 . .

loop_
_geom_bond_atom_site_label_1
_geom_bond_atom_site_label_2
_geom_bond_distance
_geom_bond_site_symmetry_2
Co1 O2 2.018(7) .
Co1 O4 2.042(7) 1_565
Co1 O5 2.207(7) 2_656
Co1 O6 2.095(7) 2_656
Co1 O9 2.042(7) 3_676
Co1 C15 2.476(9) 2_656
Co2 O1 2.033(8) .
Co2 O11 2.142(9) .
Co2 O4 2.110(7) 1_565
Co2 O7 2.204(8) 3_576
Co2 O8 2.159(6) 3_576
Co2 O10 2.054(7) 3_676
Co2 C23 2.494(10) 3_576
O1 C1 1.253(13) .
O11 H11A 0.8260 .
O11 H11B 0.8493 .
O2 C1 1.252(13) .
O3 C8 1.231(12) .
O4 Co1 2.042(7) 1_545
O4 Co2 2.110(7) 1_545
O4 C8 1.275(13) .
O5 Co1 2.207(7) 2_646
O5 C15 1.243(13) .
O6 Co1 2.095(7) 2_646
O6 C15 1.276(13) .
O7 Co2 2.204(8) 3_576
O7 C23 1.285(13) .
O8 Co2 2.159(6) 3_576
O8 C23 1.205(13) .
O9 Co1 2.042(7) 3_676
O9 C22 1.289(12) .
O10 Co2 2.054(7) 3_676
O10 C22 1.222(13) .
C1 C2 1.506(14) .
C2 C3 1.384(14) .
C2 C7 1.410(13) .
C3 H3 0.9300 .
C3 C4 1.394(15) .
C4 C5 1.382(14) .
C4 C8 1.499(14) .
C5 H5 0.9300 .
C5 C6 1.395(14) .
C6 C7 1.356(15) .
C6 C9 1.500(13) .
C7 H7 0.9300 .
C9 C10 1.390(14) .
C9 C14 1.393(13) .
C10 C11 1.405(14) .
C10 C15 1.510(13) .
C11 H11 0.9300 .
C11 C12 1.402(14) .
C12 H12 0.9300 .
C12 C13 1.394(14) .
C13 C14 1.387(13) .
C13 C16 1.491(14) .
C14 H14 0.9300 .
C15 Co1 2.476(9) 2_646
C16 C17 1.398(14) .
C16 C21 1.396(14) .
C17 H17 0.9300 .
C17 C18 1.366(14) .
C18 C19 1.392(14) .
C18 C23 1.513(13) .
C19 H19 0.9300 .
C19 C20 1.384(14) .
C20 C21 1.410(14) .
C20 C22 1.504(14) .
C21 H21 0.9300 .
C23 Co2 2.494(10) 3_576
N1 H1A 0.8900 .
N1 H1B 0.8900 .
N1 C24 1.43(2) .
N1 C25 1.43(2) .
C24 H24A 0.9600 .
C24 H24B 0.9600 .
C24 H24C 0.9600 .
C25 H25A 0.9600 .
C25 H25B 0.9600 .
C25 H25C 0.9600 .

loop_
_geom_torsion_atom_site_label_1
_geom_torsion_atom_site_label_2
_geom_torsion_atom_site_label_3
_geom_torsion_atom_site_label_4
_geom_torsion
_geom_torsion_site_symmetry_1
Co1 O2 C1 O1 11.0(16) .
Co1 O2 C1 C2 -166.3(7) .
Co1 O4 C8 O3 1.1(11) 1_545
Co1 O4 C8 C4 -177.3(7) 1_545
Co1 O5 C15 O6 2.6(11) 2_646
Co1 O5 C15 C10 -177.0(9) 2_646
Co1 O6 C15 O5 -2.7(11) 2_646
Co1 O6 C15 C10 176.9(8) 2_646
Co1 O9 C22 O10 -10.3(16) 3_676
Co1 O9 C22 C20 166.8(7) 3_676
Co2 O1 C1 O2 19.6(19) .
Co2 O1 C1 C2 -163.0(8) .
Co2 O4 C8 O3 -128.5(9) 1_545
Co2 O4 C8 C4 53.2(12) 1_545
Co2 O7 C23 O8 -6.8(10) 3_576
Co2 O7 C23 C18 172.6(9) 3_576
Co2 O8 C23 O7 6.9(11) 3_576
Co2 O8 C23 C18 -172.5(8) 3_576
Co2 O10 C22 O9 -12(2) 3_676
Co2 O10 C22 C20 170.6(8) 3_676
O1 C1 C2 C3 160.4(10) .
O1 C1 C2 C7 -20.9(15) .
O2 C1 C2 C3 -22.0(15) .
O2 C1 C2 C7 156.6(10) .
C1 C2 C3 C4 179.7(9) .
C1 C2 C7 C6 -176.1(9) .
C2 C3 C4 C5 -3.9(15) .
C2 C3 C4 C8 175.9(9) .
C3 C2 C7 C6 2.6(15) .
C3 C4 C5 C6 3.2(15) .
C3 C4 C8 O3 25.2(14) .
C3 C4 C8 O4 -156.5(9) .
C4 C5 C6 C7 0.4(15) .
C4 C5 C6 C9 178.8(9) .
C5 C4 C8 O3 -155.1(10) .
C5 C4 C8 O4 23.2(13) .
C5 C6 C7 C2 -3.3(15) .
C5 C6 C9 C10 88.3(13) .
C5 C6 C9 C14 -90.6(13) .
C6 C9 C10 C11 -177.9(11) .
C6 C9 C10 C15 -1.2(17) .
C6 C9 C14 C13 176.8(10) .
C7 C2 C3 C4 1.0(15) .
C7 C6 C9 C10 -93.3(14) .
C7 C6 C9 C14 87.8(13) .
C8 C4 C5 C6 -176.5(9) .
C9 C6 C7 C2 178.3(9) .
C9 C10 C11 C12 0.5(19) .
C9 C10 C15 O5 0.6(17) .
C9 C10 C15 O6 -179.1(10) .
C10 C9 C14 C13 -2.1(18) .
C10 C11 C12 C13 -1(2) .
C11 C10 C15 O5 177.3(11) .
C11 C10 C15 O6 -2.4(16) .
C11 C12 C13 C14 0.1(18) .
C11 C12 C13 C16 176.7(11) .
C12 C13 C14 C9 1.6(18) .
C12 C13 C16 C17 5.5(17) .
C12 C13 C16 C21 -168.7(11) .
C13 C16 C17 C18 -174.7(10) .
C13 C16 C21 C20 176.8(10) .
C14 C9 C10 C11 1.0(16) .
C14 C9 C10 C15 177.8(10) .
C14 C13 C16 C17 -177.9(11) .
C14 C13 C16 C21 7.8(17) .
C15 C10 C11 C12 -176.4(12) .
C16 C13 C14 C9 -175.0(11) .
C16 C17 C18 C19 -0.5(17) .
C16 C17 C18 C23 179.1(10) .
C17 C16 C21 C20 2.3(17) .
C17 C18 C19 C20 -0.8(16) .
C17 C18 C23 O7 7.0(16) .
C17 C18 C23 O8 -173.5(10) .
C18 C19 C20 C21 2.8(16) .
C18 C19 C20 C22 178.8(10) .
C19 C18 C23 O7 -173.3(10) .
C19 C18 C23 O8 6.1(15) .
C19 C20 C21 C16 -3.6(17) .
C19 C20 C22 O9 21.3(15) .
C19 C20 C22 O10 -161.3(10) .
C21 C16 C17 C18 -0.2(17) .
C21 C20 C22 O9 -162.8(10) .
C21 C20 C22 O10 14.6(15) .
C22 C20 C21 C16 -179.7(10) .
C23 C18 C19 C20 179.5(9) .

loop_
_twin_individual_id
_twin_individual_mass_fraction_refined
1 0.908(2)
2 0.092(2)
